data_7004783
loop_
_publ_author_name
'Marino, Nadia'
'Mastropietro, Teresa F.'
'Armentano, Donatella'
'De Munno, Giovanni'
'Doyle, Robert P.'
'Lloret, Francesc'
'Julve, Miguel'

_publ_section_title
;
 Spin canting in an unprecedented three-dimensional pyrophosphate- and
 2,2&#x2032;-bipyrimidine-bridged cobalt(ii) framework
;
_journal_issue 38
_journal_name_full 'Dalton Transactions'
_journal_page_first 5152
_journal_page_last 5154
_journal_paper_doi 10.1039/b813097n
_journal_year 2008
_chemical_formula_sum 'C16 H36 Co2 N8 O19 P2'
_chemical_formula_weight 824.32
_chemical_name_systematic
;
?
;
_space_group_IT_number 15
_symmetry_cell_setting monoclinic
_symmetry_space_group_name_Hall '-C 2yc'
_symmetry_space_group_name_H-M 'C 1 2/c 1'
_atom_sites_solution_hydrogens geom
_atom_sites_solution_primary direct
_atom_sites_solution_secondary difmap
_audit_creation_method SHELXL-97
_cell_angle_alpha 90.00
_cell_angle_beta 99.629(3)
_cell_angle_gamma 90.00
_cell_formula_units_Z 4
_cell_length_a 11.4271(10)
_cell_length_b 16.4123(10)
_cell_length_c 16.3599(10)
_cell_measurement_reflns_used 7524
_cell_measurement_temperature 100(2)
_cell_measurement_theta_max 31.00
_cell_measurement_theta_min 2.19
_cell_volume 3025.0(4)
_computing_cell_refinement 'Bruker SMART'
_computing_data_collection 'Bruker SMART'
_computing_data_reduction 'Bruker SAINT'
_computing_molecular_graphics 'Bruker SHELXTL'
_computing_publication_material 'Bruker SHELXTL'
_computing_structure_refinement 'SHELXL-97 (Sheldrick, 1997)'
_computing_structure_solution 'SHELXS-97 (Sheldrick, 1990)'
_diffrn_ambient_temperature 100(2)
_diffrn_measured_fraction_theta_full 0.966
_diffrn_measured_fraction_theta_max 0.966
_diffrn_measurement_device_type 'X8APEXII CCD area detector'
_diffrn_measurement_method 'phi and omega scans'
_diffrn_radiation_monochromator graphite
_diffrn_radiation_source 'fine-focus sealed tube'
_diffrn_radiation_type MoK\a
_diffrn_radiation_wavelength 0.71073
_diffrn_reflns_av_R_equivalents 0.0327
_diffrn_reflns_av_sigmaI/netI 0.0312
_diffrn_reflns_limit_h_max 16
_diffrn_reflns_limit_h_min -15
_diffrn_reflns_limit_k_max 18
_diffrn_reflns_limit_k_min -23
_diffrn_reflns_limit_l_max 23
_diffrn_reflns_limit_l_min -23
_diffrn_reflns_number 21657
_diffrn_reflns_theta_full 31.25
_diffrn_reflns_theta_max 31.25
_diffrn_reflns_theta_min 2.19
_exptl_absorpt_coefficient_mu 1.299
_exptl_absorpt_correction_T_max 0.860
_exptl_absorpt_correction_T_min 0.801
_exptl_absorpt_correction_type empirical
_exptl_absorpt_process_details sadabs
_exptl_crystal_colour orange
_exptl_crystal_density_diffrn 1.810
_exptl_crystal_density_method 'not measured'
_exptl_crystal_description prismatic
_exptl_crystal_F_000 1696
_exptl_crystal_size_max 0.24
_exptl_crystal_size_mid 0.14
_exptl_crystal_size_min 0.12
_refine_diff_density_max 1.083
_refine_diff_density_min -0.789
_refine_diff_density_rms 0.118
_refine_ls_extinction_method none
_refine_ls_goodness_of_fit_ref 1.021
_refine_ls_hydrogen_treatment riding
_refine_ls_matrix_type full
_refine_ls_number_parameters 207
_refine_ls_number_reflns 4771
_refine_ls_number_restraints 0
_refine_ls_restrained_S_all 1.021
_refine_ls_R_factor_all 0.0709
_refine_ls_R_factor_gt 0.0557
_refine_ls_shift/su_max 0.001
_refine_ls_shift/su_mean 0.000
_refine_ls_structure_factor_coef Fsqd
_refine_ls_weighting_details 'calc w=1/[\s^2^(Fo^2^)+(0.0707P)^2^+16.8195P] where P=(Fo^2^+2Fc^2^)/3'
_refine_ls_weighting_scheme calc
_refine_ls_wR_factor_gt 0.1444
_refine_ls_wR_factor_ref 0.1560
_reflns_number_gt 3838
_reflns_number_total 4771
_reflns_threshold_expression >2sigma(I)
_cod_data_source_file b813097n.txt
_cod_data_source_block 1
_cod_original_sg_symbol_H-M c2/c
_cod_database_code 7004783

loop_
_symmetry_equiv_pos_as_xyz
'x, y, z'
'-x, y, -z+1/2'
'x+1/2, y+1/2, z'
'-x+1/2, y+1/2, -z+1/2'
'-x, -y, -z'
'x, -y, z-1/2'
'-x+1/2, -y+1/2, -z'
'x+1/2, -y+1/2, z-1/2'

loop_
_atom_site_label
_atom_site_type_symbol
_atom_site_fract_x
_atom_site_fract_y
_atom_site_fract_z
_atom_site_U_iso_or_equiv
_atom_site_adp_type
_atom_site_occupancy
_atom_site_symmetry_multiplicity
_atom_site_calc_flag
_atom_site_refinement_flags
_atom_site_disorder_assembly
_atom_site_disorder_group
Co1 Co 0.92282(4) 0.36329(2) 0.58682(2) 0.02320(13) Uani 1 1 d . . .
P1 P 0.87882(6) 0.30336(5) 0.76441(4) 0.02056(16) Uani 1 1 d . . .
O1 O 0.8384(2) 0.35547(14) 0.68794(13) 0.0266(4) Uani 1 1 d . . .
O2 O 1.0000 0.25793(17) 0.7500 0.0217(5) Uani 1 2 d S . .
O3 O 0.9130(2) 0.35596(13) 0.84157(13) 0.0261(4) Uani 1 1 d . . .
O4 O 0.7973(2) 0.23511(14) 0.77759(16) 0.0322(5) Uani 1 1 d . . .
N1 N 0.9120(5) 0.4947(3) 0.5838(3) 0.0184(10) Uiso 0.612(7) 1 d P . .
N1A N 0.9450(7) 0.4912(4) 0.5938(4) 0.0137(13) Uiso 0.388(7) 1 d P . .
N2 N 0.9740(4) 0.6086(2) 0.5113(2) 0.0175(8) Uiso 0.612(7) 1 d P . .
N2A N 1.0190(6) 0.6049(4) 0.5269(4) 0.0155(12) Uiso 0.388(7) 1 d P . .
C1 C 0.8639(5) 0.5450(3) 0.6325(3) 0.0226(10) Uiso 0.612(7) 1 d P . .
C1A C 0.9181(8) 0.5393(5) 0.6549(5) 0.0232(16) Uiso 0.388(7) 1 d P . .
C2 C 0.8631(5) 0.6291(3) 0.6203(3) 0.0282(11) Uiso 0.612(7) 1 d P . .
C2A C 0.9448(8) 0.6223(6) 0.6560(6) 0.0315(19) Uiso 0.388(7) 1 d P . .
C3 C 0.9217(5) 0.6592(3) 0.5578(3) 0.0273(11) Uiso 0.612(7) 1 d P . .
C3A C 0.9923(7) 0.6537(5) 0.5888(5) 0.0269(17) Uiso 0.388(7) 1 d P . .
C4 C 0.9641(5) 0.5288(3) 0.5255(3) 0.0159(10) Uiso 0.612(7) 1 d P . .
C4A C 0.9970(8) 0.5261(5) 0.5337(5) 0.0144(16) Uiso 0.388(7) 1 d P . .
N3 N 0.7490(3) 0.35900(14) 0.50866(15) 0.0267(5) Uani 1 1 d . . .
N4 N 0.6019(2) 0.26504(15) 0.44592(15) 0.0246(5) Uani 1 1 d . . .
C5 C 0.6743(4) 0.42072(19) 0.4851(2) 0.0374(8) Uani 1 1 d . . .
H5 H 0.6992 0.4739 0.4977 0.045 Uiso 1 1 calc R . .
C6 C 0.5614(4) 0.4070(2) 0.4426(2) 0.0426(9) Uani 1 1 d . . .
H6 H 0.5095 0.4500 0.4269 0.051 Uiso 1 1 calc R . .
C7 C 0.5276(3) 0.3275(2) 0.4242(2) 0.0328(7) Uani 1 1 d . . .
H7 H 0.4515 0.3169 0.3961 0.039 Uiso 1 1 calc R . .
C8 C 0.7087(3) 0.28403(17) 0.48742(16) 0.0232(6) Uani 1 1 d . . .
O1W O 0.8763(3) 0.07889(15) 0.75199(18) 0.0405(6) Uani 1 1 d . . .
O2W O 0.8624(6) 0.7019(4) 0.8451(4) 0.0517(15) Uiso 0.50 1 d P . .
O3W O 0.7652(6) 0.7547(4) 0.5621(4) 0.0557(16) Uiso 0.50 1 d P . .
O4W O 0.9020(11) 0.9298(8) 0.8388(8) 0.079(3) Uiso 0.40 1 d P . .
O4WA O 0.8579(5) 0.9470(4) 0.8456(3) 0.0471(12) Uiso 0.60 1 d P . .
O5W O 0.7238(4) 0.9843(3) 0.6334(3) 0.0351(10) Uiso 0.50 1 d P . .
O5WA O 0.6720(4) 1.0243(3) 0.6623(3) 0.0341(10) Uiso 0.50 1 d P . .
O6W O 0.8788(6) 0.8952(4) 0.5634(4) 0.0554(15) Uiso 0.50 1 d P . .
O6WA O 0.7762(6) 0.8668(4) 0.5579(5) 0.0573(16) Uiso 0.50 1 d P . .
O7W O 1.0171(8) 0.8264(6) 0.8318(6) 0.048(2) Uiso 0.33 1 d P . .
O7WA O 0.9493(10) 0.7829(7) 0.7646(7) 0.065(3) Uiso 0.33 1 d P . .
O7WB O 0.9218(12) 0.8337(9) 0.8485(9) 0.081(4) Uiso 0.33 1 d P . .

loop_
_atom_site_aniso_label
_atom_site_aniso_U_11
_atom_site_aniso_U_22
_atom_site_aniso_U_33
_atom_site_aniso_U_23
_atom_site_aniso_U_13
_atom_site_aniso_U_12
Co1 0.0407(3) 0.01504(19) 0.01497(18) -0.00100(13) 0.00799(15) -0.00410(15)
P1 0.0230(3) 0.0191(3) 0.0222(3) 0.0032(2) 0.0114(3) 0.0013(3)
O1 0.0295(10) 0.0297(11) 0.0221(10) 0.0045(8) 0.0089(8) 0.0043(9)
O2 0.0226(13) 0.0191(13) 0.0260(13) 0.000 0.0119(11) 0.000
O3 0.0310(11) 0.0258(11) 0.0233(10) 0.0024(8) 0.0103(8) 0.0081(9)
O4 0.0269(11) 0.0247(11) 0.0493(14) 0.0050(10) 0.0189(10) -0.0009(9)
N3 0.0488(16) 0.0126(10) 0.0156(10) 0.0004(8) -0.0033(10) 0.0012(10)
N4 0.0383(14) 0.0171(11) 0.0181(10) -0.0002(9) 0.0036(10) 0.0031(10)
C5 0.066(2) 0.0140(13) 0.0270(15) -0.0021(11) -0.0088(15) 0.0065(14)
C6 0.065(3) 0.0227(16) 0.0341(17) -0.0058(13) -0.0109(17) 0.0150(16)
C7 0.0431(18) 0.0258(16) 0.0269(15) -0.0057(12) -0.0013(13) 0.0075(14)
C8 0.0414(16) 0.0148(12) 0.0136(11) 0.0009(9) 0.0049(10) 0.0009(11)
O1W 0.0506(15) 0.0218(11) 0.0520(16) 0.0005(11) 0.0164(13) -0.0029(11)

loop_
_atom_type_symbol
_atom_type_description
_atom_type_scat_dispersion_real
_atom_type_scat_dispersion_imag
_atom_type_scat_source
C C 0.0033 0.0016 'International Tables Vol C Tables 4.2.6.8 and 6.1.1.4'
H H 0.0000 0.0000 'International Tables Vol C Tables 4.2.6.8 and 6.1.1.4'
N N 0.0061 0.0033 'International Tables Vol C Tables 4.2.6.8 and 6.1.1.4'
O O 0.0106 0.0060 'International Tables Vol C Tables 4.2.6.8 and 6.1.1.4'
P P 0.1023 0.0942 'International Tables Vol C Tables 4.2.6.8 and 6.1.1.4'
Co Co 0.3494 0.9721 'International Tables Vol C Tables 4.2.6.8 and 6.1.1.4'

loop_
_geom_angle_atom_site_label_1
_geom_angle_atom_site_label_2
_geom_angle_atom_site_label_3
_geom_angle
_geom_angle_site_symmetry_1
_geom_angle_site_symmetry_3
_geom_angle_publ_flag
O3 Co1 O1 92.53(9) 2_756 . ?
O3 Co1 N1A 86.4(2) 2_756 . ?
O1 Co1 N1A 94.97(18) . . ?
O3 Co1 N2A 97.1(2) 2_756 5_766 ?
O1 Co1 N2A 166.06(19) . 5_766 ?
N1A Co1 N2A 75.7(2) . 5_766 ?
O3 Co1 N1 96.62(15) 2_756 . ?
O1 Co1 N1 92.75(13) . . ?
N1A Co1 N1 10.4(2) . . ?
N2A Co1 N1 76.2(2) 5_766 . ?
O3 Co1 N3 174.69(9) 2_756 . ?
O1 Co1 N3 88.05(10) . . ?
N1A Co1 N3 98.8(2) . . ?
N2A Co1 N3 83.3(2) 5_766 . ?
N1 Co1 N3 88.63(15) . . ?
O3 Co1 N4 98.80(9) 2_756 7_656 ?
O1 Co1 N4 94.50(9) . 7_656 ?
N1A Co1 N4 168.98(18) . 7_656 ?
N2A Co1 N4 93.93(17) 5_766 7_656 ?
N1 Co1 N4 162.63(15) . 7_656 ?
N3 Co1 N4 75.89(9) . 7_656 ?
O3 Co1 N2 82.97(14) 2_756 5_766 ?
O1 Co1 N2 170.02(13) . 5_766 ?
N1A Co1 N2 75.9(2) . 5_766 ?
N2A Co1 N2 14.20(16) 5_766 5_766 ?
N1 Co1 N2 79.00(16) . 5_766 ?
N3 Co1 N2 97.25(15) . 5_766 ?
N4 Co1 N2 94.98(12) 7_656 5_766 ?
O4 P1 O1 115.41(14) . . ?
O4 P1 O3 112.59(14) . . ?
O1 P1 O3 111.27(13) . . ?
O4 P1 O2 104.11(13) . . ?
O1 P1 O2 106.69(10) . . ?
O3 P1 O2 105.86(10) . . ?
P1 O1 Co1 125.36(13) . . ?
P1 O2 P1 125.35(19) 2_756 . ?
P1 O3 Co1 126.28(13) . 2_756 ?
C1 N1 C4 116.7(4) . . ?
C1 N1 C1A 28.8(3) . . ?
C4 N1 C1A 114.9(5) . . ?
C1 N1 C4A 119.9(5) . . ?
C4 N1 C4A 14.6(3) . . ?
C1A N1 C4A 110.2(5) . . ?
C1 N1 Co1 129.3(3) . . ?
C4 N1 Co1 113.9(3) . . ?
C1A N1 Co1 121.4(4) . . ?
C4A N1 Co1 108.8(4) . . ?
C4 N1A C1A 116.2(6) . . ?
C4 N1A C4A 16.2(4) . . ?
C1A N1A C4A 118.1(6) . . ?
C4 N1A C1 106.4(5) . . ?
C1A N1A C1 26.7(4) . . ?
C4A N1A C1 115.8(6) . . ?
C4 N1A Co1 116.8(4) . . ?
C1A N1A Co1 125.5(5) . . ?
C4A N1A Co1 116.2(5) . . ?
C1 N1A Co1 122.1(4) . . ?
N2A N2 C3 106.5(9) . . ?
N2A N2 C4 84.7(9) . . ?
C3 N2 C4 116.9(4) . . ?
N2A N2 C4A 69.4(9) . . ?
C3 N2 C4A 122.0(5) . . ?
C4 N2 C4A 15.5(3) . . ?
N2A N2 C3A 69.9(9) . . ?
C3 N2 C3A 36.7(4) . . ?
C4 N2 C3A 110.5(5) . . ?
C4A N2 C3A 105.5(5) . . ?
N2A N2 Co1 77.4(8) . 5_766 ?
C3 N2 Co1 129.3(3) . 5_766 ?
C4 N2 Co1 113.8(3) . 5_766 ?
C4A N2 Co1 106.9(4) . 5_766 ?
C3A N2 Co1 121.0(4) . 5_766 ?
N2 N2A C4A 88.3(10) . . ?
N2 N2A C3A 88.3(9) . . ?
C4A N2A C3A 116.2(6) . . ?
N2 N2A C4 72.7(9) . . ?
C4A N2A C4 15.8(4) . . ?
C3A N2A C4 112.4(6) . . ?
N2 N2A C3 54.3(8) . . ?
C4A N2A C3 111.8(6) . . ?
C3A N2A C3 34.1(4) . . ?
C4 N2A C3 99.9(5) . . ?
N2 N2A Co1 88.4(8) . 5_766 ?
C4A N2A Co1 113.7(5) . 5_766 ?
C3A N2A Co1 129.9(5) . 5_766 ?
C4 N2A Co1 114.1(4) . 5_766 ?
C3 N2A Co1 118.6(4) . 5_766 ?
C1A C1 N1 78.7(8) . . ?
C1A C1 C2 101.4(9) . . ?
N1 C1 C2 121.5(5) . . ?
C1A C1 N1A 64.4(8) . . ?
N1 C1 N1A 14.3(3) . . ?
C2 C1 N1A 120.9(5) . . ?
C1A C1 C2A 61.9(9) . . ?
N1 C1 C2A 111.1(5) . . ?
C2 C1 C2A 39.5(4) . . ?
N1A C1 C2A 101.4(5) . . ?
C1 C1A N1A 88.9(9) . . ?
C1 C1A N1 72.5(8) . . ?
N1A C1A N1 16.5(3) . . ?
C1 C1A C2A 93.0(10) . . ?
N1A C1A C2A 120.4(7) . . ?
N1 C1A C2A 121.0(7) . . ?
C1 C1A C2 55.3(8) . . ?
N1A C1A C2 112.8(6) . . ?
N1 C1A C2 102.9(6) . . ?
C2A C1A C2 37.8(5) . . ?
C2A C2 C1 80.1(7) . . ?
C2A C2 C3 87.3(7) . . ?
C1 C2 C3 117.4(5) . . ?
C2A C2 C1A 56.8(6) . . ?
C1 C2 C1A 23.3(3) . . ?
C3 C2 C1A 111.1(5) . . ?
C2A C2 C3A 55.9(6) . . ?
C1 C2 C3A 107.1(5) . . ?
C3 C2 C3A 31.4(3) . . ?
C1A C2 C3A 90.9(5) . . ?
C2 C2A C1A 85.5(8) . . ?
C2 C2A C3A 87.1(8) . . ?
C1A C2A C3A 117.4(8) . . ?
C2 C2A C1 60.4(6) . . ?
C1A C2A C1 25.1(4) . . ?
C3A C2A C1 113.0(7) . . ?
C2 C2A C3 55.7(5) . . ?
C1A C2A C3 109.7(7) . . ?
C3A C2A C3 31.3(4) . . ?
C1 C2A C3 93.7(5) . . ?
C3A C3 N2 79.1(7) . . ?
C3A C3 C2 92.7(7) . . ?
N2 C3 C2 120.7(5) . . ?
C3A C3 N2A 60.0(6) . . ?
N2 C3 N2A 19.2(2) . . ?
C2 C3 N2A 118.9(5) . . ?
C3A C3 C2A 55.7(7) . . ?
N2 C3 C2A 107.7(5) . . ?
C2 C3 C2A 37.0(4) . . ?
N2A C3 C2A 95.5(5) . . ?
C3 C3A N2A 86.0(8) . . ?
C3 C3A C2A 93.0(8) . . ?
N2A C3A C2A 122.0(8) . . ?
C3 C3A N2 64.3(6) . . ?
N2A C3A N2 21.7(3) . . ?
C2A C3A N2 118.6(7) . . ?
C3 C3A C2 55.9(6) . . ?
N2A C3A C2 113.6(6) . . ?
C2A C3A C2 37.1(5) . . ?
N2 C3A C2 98.0(5) . . ?
N1A C4 N1 16.9(3) . . ?
N1A C4 N2 129.2(5) . . ?
N1 C4 N2 126.7(5) . . ?
N1A C4 N2A 122.6(5) . . ?
N1 C4 N2A 128.2(5) . . ?
N2 C4 N2A 22.6(3) . . ?
N1A C4 C4A 112.7(5) . 5_766 ?
N1 C4 C4A 116.3(4) . 5_766 ?
N2 C4 C4A 116.7(4) . 5_766 ?
N2A C4 C4A 112.4(5) . 5_766 ?
N1A C4 C4 109.8(6) . 5_766 ?
N1 C4 C4 117.5(5) . 5_766 ?
N2 C4 C4 115.4(5) . 5_766 ?
N2A C4 C4 105.8(5) . 5_766 ?
C4A C4 C4 13.5(4) 5_766 5_766 ?
N2A C4A N1A 125.7(7) . . ?
N2A C4A C4A 119.6(8) . 5_766 ?
N1A C4A C4A 113.3(8) . 5_766 ?
N2A C4A N2 22.3(3) . . ?
N1A C4A N2 120.4(6) . . ?
C4A C4A N2 114.3(8) 5_766 . ?
N2A C4A C4 117.9(5) . 5_766 ?
N1A C4A C4 116.3(5) . 5_766 ?
C4A C4A C4 15.2(4) 5_766 5_766 ?
N2 C4A C4 119.2(5) . 5_766 ?
N2A C4A N1 122.8(6) . . ?
N1A C4A N1 15.3(3) . . ?
C4A C4A N1 110.4(8) 5_766 . ?
N2 C4A N1 111.6(6) . . ?
C4 C4A N1 117.6(5) 5_766 . ?
C5 N3 C8 116.5(3) . . ?
C5 N3 Co1 128.3(2) . . ?
C8 N3 Co1 115.0(2) . . ?
C8 N4 C7 116.3(3) . . ?
C8 N4 Co1 114.95(19) . 7_656 ?
C7 N4 Co1 128.5(2) . 7_656 ?
N3 C5 C6 121.3(3) . . ?
C5 C6 C7 117.9(3) . . ?
N4 C7 C6 121.6(3) . . ?
N4 C8 N3 126.4(3) . . ?
N4 C8 C8 117.0(3) . 7_656 ?
N3 C8 C8 116.6(3) . 7_656 ?
O4WA O4W O7WB 123.5(18) . . ?
O7WB O7W O7WA 79.9(10) . . ?
O7WA O7WA O7W 83.3(10) 2_756 . ?
O7WA O7WA O7WB 126.1(12) 2_756 . ?
O7W O7WA O7WB 43.4(7) . . ?
O7W O7WB O4W 101.4(12) . . ?
O7W O7WB O7WA 56.7(9) . . ?
O4W O7WB O7WA 116.8(10) . . ?

loop_
_geom_bond_atom_site_label_1
_geom_bond_atom_site_label_2
_geom_bond_distance
_geom_bond_site_symmetry_2
_geom_bond_publ_flag
Co1 O3 2.042(2) 2_756 ?
Co1 O1 2.053(2) . ?
Co1 N1A 2.115(6) . ?
Co1 N2A 2.142(6) 5_766 ?
Co1 N1 2.161(5) . ?
Co1 N3 2.176(3) . ?
Co1 N4 2.180(3) 7_656 ?
Co1 N2 2.194(4) 5_766 ?
P1 O4 1.495(2) . ?
P1 O1 1.522(2) . ?
P1 O3 1.525(2) . ?
P1 O2 1.6243(15) . ?
O2 P1 1.6243(15) 2_756 ?
O3 Co1 2.042(2) 2_756 ?
N1 C1 1.328(6) . ?
N1 C4 1.330(6) . ?
N1 C1A 1.365(9) . ?
N1 C4A 1.465(9) . ?
N1A C4 1.327(8) . ?
N1A C1A 1.349(10) . ?
N1A C4A 1.358(9) . ?
N1A C1 1.496(8) . ?
N2 N2A 0.538(6) . ?
N2 C3 1.333(6) . ?
N2 C4 1.338(6) . ?
N2 C4A 1.417(9) . ?
N2 C3A 1.453(9) . ?
N2 Co1 2.194(4) 5_766 ?
N2A C4A 1.326(9) . ?
N2A C3A 1.365(10) . ?
N2A C4 1.396(8) . ?
N2A C3 1.573(8) . ?
N2A Co1 2.142(6) 5_766 ?
C1 C1A 0.672(8) . ?
C1 C2 1.394(7) . ?
C1 C2A 1.581(10) . ?
C1A C2A 1.396(12) . ?
C1A C2 1.663(10) . ?
C2 C2A 1.021(10) . ?
C2 C3 1.404(7) . ?
C2 C3A 1.693(10) . ?
C2A C3A 1.403(12) . ?
C2A C3 1.696(10) . ?
C3 C3A 0.883(9) . ?
C4 C4A 1.445(7) 5_766 ?
C4 C4 1.579(10) 5_766 ?
C4A C4A 1.405(14) 5_766 ?
C4A C4 1.445(7) 5_766 ?
N3 C5 1.339(4) . ?
N3 C8 1.339(4) . ?
N4 C8 1.331(4) . ?
N4 C7 1.340(4) . ?
N4 Co1 2.180(3) 7_656 ?
C5 C6 1.379(6) . ?
C6 C7 1.381(5) . ?
C8 C8 1.475(6) 7_656 ?
O4W O4WA 0.605(12) . ?
O4W O7WB 1.598(19) . ?
O5W O5WA 1.049(7) . ?
O6W O6WA 1.251(9) . ?
O7W O7WB 1.172(16) . ?
O7W O7WA 1.426(15) . ?
O7WA O7WA 1.32(2) 2_756 ?
O7WA O7WB 1.680(18) . ?
